data_4325738
loop_
_publ_author_name
'Wen-Jian Chen'
'Da-Hai Yu'
'Xin Xiao'
'Yun-Qian Zhang'
'Qian-Jiang Zhu'
'Sai-Feng Xue'
'Zhu Tao'
'Gang Wei'

_publ_section_title
;
 Difference of Coordination between Alkali- and Alkaline-Earth-Metal Ions
 to a Symmetrical \a,\a',\d,\d'-Tetramethylcucurbit[6]uril
;
_journal_name_full 'Inorganic Chemistry'
_journal_page_first 6956
_journal_page_last 6964
_journal_paper_doi 10.1021/ic200109s
_journal_volume 50
_journal_year 2011
_chemical_formula_moiety 'C40 H56 N24 O18 Li2, Cl4, 2(H3 O), 10(H2 O)'
_chemical_formula_sum 'C40 H82 Cl4 Li2 N24 O30'
_chemical_formula_weight 1534.98
_chemical_name_systematic
;
 ?
;
_space_group_IT_number 2
_symmetry_cell_setting triclinic
_symmetry_space_group_name_Hall '-P 1'
_symmetry_space_group_name_H-M 'P -1'
_atom_sites_solution_hydrogens geom
_atom_sites_solution_primary direct
_atom_sites_solution_secondary difmap
_audit_creation_method SHELXL-97
_cell_angle_alpha 70.445(7)
_cell_angle_beta 69.832(7)
_cell_angle_gamma 80.217(7)
_cell_formula_units_Z 1
_cell_length_a 11.085(2)
_cell_length_b 12.567(3)
_cell_length_c 13.011(3)
_cell_measurement_reflns_used 75
_cell_measurement_temperature 223(2)
_cell_measurement_theta_max 21.6
_cell_measurement_theta_min 2.43
_cell_volume 1600.2(6)
_computing_structure_refinement 'SHELXL-97 (Sheldrick, 1997)'
_diffrn_ambient_temperature 223(2)
_diffrn_measured_fraction_theta_full 0.975
_diffrn_measured_fraction_theta_max 0.975
_diffrn_measurement_device_type 'Bruker CCD Area Detector'
_diffrn_measurement_method '\f and \w scan'
_diffrn_radiation_monochromator graphite
_diffrn_radiation_source 'fine-focus sealed tube'
_diffrn_radiation_type MoK\a
_diffrn_radiation_wavelength 0.71073
_diffrn_reflns_av_R_equivalents 0.0689
_diffrn_reflns_av_sigmaI/netI 0.0806
_diffrn_reflns_limit_h_max 12
_diffrn_reflns_limit_h_min -13
_diffrn_reflns_limit_k_max 12
_diffrn_reflns_limit_k_min -14
_diffrn_reflns_limit_l_max 15
_diffrn_reflns_limit_l_min -15
_diffrn_reflns_number 16096
_diffrn_reflns_theta_full 25.00
_diffrn_reflns_theta_max 25.00
_diffrn_reflns_theta_min 1.72
_exptl_absorpt_coefficient_mu 0.292
_exptl_absorpt_correction_T_max 0.9742
_exptl_absorpt_correction_T_min 0.9493
_exptl_absorpt_correction_type multi-scan
_exptl_absorpt_process_details 'SADABS (Bruker, 2008)'
_exptl_crystal_colour colorless
_exptl_crystal_density_diffrn 1.593
_exptl_crystal_description prism
_exptl_crystal_F_000 804
_exptl_crystal_size_max 0.18
_exptl_crystal_size_mid 0.14
_exptl_crystal_size_min 0.09
_platon_squeeze_details
;
;
_refine_diff_density_max 0.935
_refine_diff_density_min -0.570
_refine_diff_density_rms 0.131
_refine_ls_extinction_method none
_refine_ls_goodness_of_fit_ref 1.057
_refine_ls_hydrogen_treatment constr
_refine_ls_matrix_type full
_refine_ls_number_parameters 407
_refine_ls_number_reflns 5495
_refine_ls_number_restraints 0
_refine_ls_restrained_S_all 1.057
_refine_ls_R_factor_all 0.1367
_refine_ls_R_factor_gt 0.1174
_refine_ls_shift/su_max 0.000
_refine_ls_shift/su_mean 0.000
_refine_ls_structure_factor_coef Fsqd
_refine_ls_weighting_details 'calc w=1/[\s^2^(Fo^2^)+(0.1144P)^2^+16.2791P] where P=(Fo^2^+2Fc^2^)/3'
_refine_ls_weighting_scheme calc
_refine_ls_wR_factor_gt 0.3089
_refine_ls_wR_factor_ref 0.3187
_reflns_number_gt 4129
_reflns_number_total 5495
_reflns_threshold_expression >2sigma(I)
_cod_data_source_file ic200109s_si_003_01.cif
_cod_data_source_block complex01
_cod_original_cell_volume 1600.3(6)
_cod_database_code 4325738

loop_
_symmetry_equiv_pos_as_xyz
'x, y, z'
'-x, -y, -z'

loop_
_atom_site_label
_atom_site_type_symbol
_atom_site_fract_x
_atom_site_fract_y
_atom_site_fract_z
_atom_site_U_iso_or_equiv
_atom_site_adp_type
_atom_site_occupancy
_atom_site_symmetry_multiplicity
_atom_site_calc_flag
_atom_site_refinement_flags
_atom_site_disorder_assembly
_atom_site_disorder_group
O1W O -0.3665(6) -0.0097(5) 0.8133(6) 0.0517(16) Uani 1 1 d . . .
O2W O 0.4398(6) 0.2031(5) 0.8258(5) 0.0487(15) Uani 1 1 d . . .
O3W O -0.3712(7) 0.1892(8) 0.5764(6) 0.079(3) Uani 1 1 d . . .
O4W O 0.3942(6) 0.9135(6) -0.1147(7) 0.0624(19) Uani 1 1 d . . .
Cl1 Cl -0.2009(3) -0.0699(2) 0.9804(2) 0.0453(7) Uani 0.904(5) 1 d P A 1
Cl1' Cl -0.253(3) -0.034(2) 0.953(2) 0.0453(7) Uani 0.096(5) 1 d P A 2
Cl2 Cl 0.2184(3) 0.8467(2) -0.2235(2) 0.0530(8) Uani 0.904(5) 1 d P A 1
Cl2' Cl 0.136(3) 0.866(2) -0.169(2) 0.0530(8) Uani 0.096(5) 1 d P A 2
Li1 Li -0.3991(13) 0.1502(13) 0.7398(13) 0.043(3) Uani 1 1 d . . .
C1 C 0.0365(6) 0.4232(6) 0.1781(6) 0.0262(15) Uani 1 1 d . . .
C2 C 0.2284(6) 0.5128(5) 0.0633(6) 0.0228(15) Uani 1 1 d . . .
C3 C 0.2631(6) 0.3834(5) 0.1213(6) 0.0237(15) Uani 1 1 d . . .
C4 C 0.3489(6) 0.4971(6) 0.1863(6) 0.0267(16) Uani 1 1 d . . .
C5 C 0.1079(7) 0.2244(6) 0.2545(6) 0.0290(12) Uani 1 1 d . . .
H5A H 0.0215 0.2145 0.2557 0.035 Uiso 1 1 calc R . .
H5B H 0.1692 0.1787 0.2090 0.035 Uiso 1 1 calc R . .
C6 C 0.3999(7) 0.2923(6) 0.2571(6) 0.0290(12) Uani 1 1 d . . .
H6A H 0.4303 0.2336 0.2182 0.035 Uiso 1 1 calc R . .
H6B H 0.4747 0.3151 0.2667 0.035 Uiso 1 1 calc R . .
C7 C 0.0098(7) 0.1560(6) 0.4665(6) 0.0280(16) Uani 1 1 d . . .
C8 C 0.2354(6) 0.1497(6) 0.3949(6) 0.0246(15) Uani 1 1 d . . .
H8 H 0.2868 0.0908 0.3601 0.029 Uiso 1 1 calc R . .
C9 C 0.1907(6) 0.1057(6) 0.5283(6) 0.0241(15) Uani 1 1 d . . .
H9 H 0.2252 0.0272 0.5562 0.029 Uiso 1 1 calc R . .
C10 C 0.3180(6) 0.2594(6) 0.4661(6) 0.0284(16) Uani 1 1 d . . .
C11 C -0.0308(7) 0.0708(6) 0.6750(6) 0.0313(17) Uani 1 1 d . . .
H11A H -0.1138 0.0559 0.6728 0.038 Uiso 1 1 calc R . .
H11B H 0.0071 -0.0011 0.7137 0.038 Uiso 1 1 calc R . .
C12 C 0.2534(6) 0.1633(6) 0.6729(6) 0.0248(15) Uani 1 1 d . . .
H12A H 0.3289 0.1999 0.6650 0.030 Uiso 1 1 calc R . .
H12B H 0.2680 0.0817 0.7064 0.030 Uiso 1 1 calc R . .
C13 C -0.1671(7) 0.2079(6) 0.7717(6) 0.0296(17) Uani 1 1 d . . .
C14 C 0.0246(6) 0.1423(6) 0.8130(6) 0.0236(15) Uani 1 1 d . . .
H14 H 0.0432 0.0633 0.8563 0.028 Uiso 1 1 calc R . .
C15 C -0.0577(6) 0.2127(6) 0.8937(6) 0.0238(15) Uani 1 1 d . . .
H15 H -0.0803 0.1678 0.9757 0.029 Uiso 1 1 calc R . .
C16 C 0.1395(6) 0.2941(6) 0.7878(6) 0.0257(15) Uani 1 1 d . . .
C17 C -0.2833(7) 0.3069(6) 0.9116(7) 0.0335(18) Uani 1 1 d . . .
H17A H -0.2967 0.2753 0.9943 0.040 Uiso 1 1 calc R . .
H17B H -0.3577 0.2904 0.8965 0.040 Uiso 1 1 calc R . .
C18 C -0.0065(7) 0.3793(6) 0.9368(6) 0.0272(16) Uani 1 1 d . . .
H18A H 0.0748 0.4033 0.9332 0.033 Uiso 1 1 calc R . .
H18B H -0.0485 0.3367 1.0166 0.033 Uiso 1 1 calc R . .
C19 C 0.2890(7) 0.5548(6) -0.0676(6) 0.0343(18) Uani 1 1 d . . .
H19A H 0.3820 0.5490 -0.0868 0.052 Uiso 1 1 calc R . .
H19B H 0.2598 0.6331 -0.0962 0.052 Uiso 1 1 calc R . .
H19C H 0.2632 0.5089 -0.1025 0.052 Uiso 1 1 calc R . .
C20 C 0.3289(8) 0.3161(7) 0.0391(7) 0.0357(18) Uani 1 1 d . . .
H20A H 0.4118 0.3459 -0.0091 0.054 Uiso 1 1 calc R . .
H20B H 0.2761 0.3212 -0.0085 0.054 Uiso 1 1 calc R . .
H20C H 0.3414 0.2376 0.0818 0.054 Uiso 1 1 calc R . .
N1 N 0.0896(5) 0.5194(4) 0.0971(5) 0.0234(13) Uani 1 1 d . . .
N2 N 0.1355(5) 0.3426(5) 0.1972(5) 0.0263(13) Uani 1 1 d . . .
N3 N 0.2788(5) 0.5710(4) 0.1200(5) 0.0243(13) Uani 1 1 d . . .
N4 N 0.3452(5) 0.3900(5) 0.1843(5) 0.0261(13) Uani 1 1 d . . .
N5 N 0.1137(6) 0.1817(5) 0.3694(5) 0.0305(14) Uani 1 1 d . . .
N6 N 0.0532(5) 0.1117(5) 0.5583(5) 0.0264(13) Uani 1 1 d . . .
N7 N 0.3106(5) 0.2450(5) 0.3687(5) 0.0265(13) Uani 1 1 d . . .
N8 N 0.2424(5) 0.1840(5) 0.5608(5) 0.0241(13) Uani 1 1 d . . .
N9 N -0.0531(5) 0.1480(5) 0.7410(5) 0.0249(13) Uani 1 1 d . . .
N10 N -0.1718(5) 0.2512(5) 0.8534(5) 0.0280(14) Uani 1 1 d . . .
N11 N 0.1416(5) 0.2041(5) 0.7506(5) 0.0237(13) Uani 1 1 d . . .
N12 N 0.0214(5) 0.3054(5) 0.8664(5) 0.0222(12) Uani 1 1 d . . .
O1 O -0.0789(5) 0.4082(4) 0.2234(5) 0.0367(13) Uani 1 1 d . . .
O2 O -0.1029(5) 0.1697(5) 0.4678(5) 0.0446(15) Uani 1 1 d . . .
O3 O -0.2522(5) 0.2227(4) 0.7253(5) 0.0392(14) Uani 1 1 d . . .
O4 O 0.4094(5) 0.5254(5) 0.2351(5) 0.0368(13) Uani 1 1 d . . .
O5 O 0.3808(5) 0.3291(4) 0.4694(5) 0.0344(13) Uani 1 1 d . . .
O6 O 0.2298(4) 0.3551(4) 0.7572(5) 0.0325(12) Uani 1 1 d . . .

loop_
_atom_site_aniso_label
_atom_site_aniso_U_11
_atom_site_aniso_U_22
_atom_site_aniso_U_33
_atom_site_aniso_U_23
_atom_site_aniso_U_13
_atom_site_aniso_U_12
O1W 0.046(4) 0.037(3) 0.069(4) -0.008(3) -0.023(3) -0.001(3)
O2W 0.040(3) 0.043(4) 0.054(4) -0.005(3) -0.016(3) 0.005(3)
O3W 0.048(4) 0.125(7) 0.058(4) -0.017(5) -0.024(3) 0.009(4)
O4W 0.051(4) 0.038(4) 0.094(5) -0.001(4) -0.029(4) -0.012(3)
Cl1 0.0420(15) 0.0449(15) 0.0438(13) 0.0090(11) -0.0224(11) -0.0153(11)
Cl1' 0.0420(15) 0.0449(15) 0.0438(13) 0.0090(11) -0.0224(11) -0.0153(11)
Cl2 0.083(2) 0.0254(12) 0.0463(15) 0.0054(10) -0.0310(15) -0.0019(12)
Cl2' 0.083(2) 0.0254(12) 0.0463(15) 0.0054(10) -0.0310(15) -0.0019(12)
Li1 0.030(7) 0.045(8) 0.055(8) -0.006(7) -0.017(6) -0.011(6)
C1 0.020(4) 0.017(3) 0.036(4) 0.005(3) -0.013(3) -0.003(3)
C2 0.025(4) 0.007(3) 0.031(3) 0.007(3) -0.013(3) -0.003(3)
C3 0.018(3) 0.013(3) 0.040(4) 0.006(3) -0.020(3) -0.003(3)
C4 0.015(3) 0.022(4) 0.036(4) 0.006(3) -0.010(3) -0.008(3)
C5 0.021(2) 0.020(3) 0.042(3) 0.012(2) -0.022(2) -0.007(2)
C6 0.021(2) 0.020(3) 0.042(3) 0.012(2) -0.022(2) -0.007(2)
C7 0.023(4) 0.019(4) 0.043(4) 0.000(3) -0.017(3) -0.008(3)
C8 0.013(3) 0.020(4) 0.038(4) 0.004(3) -0.015(3) -0.006(3)
C9 0.016(3) 0.020(4) 0.034(4) 0.004(3) -0.016(3) -0.001(3)
C10 0.013(3) 0.018(4) 0.039(4) 0.009(3) -0.008(3) -0.002(3)
C11 0.024(4) 0.017(4) 0.042(4) 0.000(3) 0.001(3) -0.015(3)
C12 0.010(3) 0.023(4) 0.038(4) 0.003(3) -0.017(3) 0.001(3)
C13 0.025(4) 0.015(4) 0.040(4) 0.008(3) -0.013(3) -0.004(3)
C14 0.018(3) 0.016(3) 0.031(3) 0.007(3) -0.013(3) -0.002(3)
C15 0.019(3) 0.014(3) 0.034(4) 0.007(3) -0.017(3) -0.003(3)
C16 0.020(3) 0.016(3) 0.036(4) 0.008(3) -0.017(3) -0.002(3)
C17 0.021(4) 0.015(4) 0.054(5) -0.001(3) -0.006(3) -0.006(3)
C18 0.020(3) 0.014(3) 0.045(4) 0.003(3) -0.021(3) 0.003(3)
C19 0.032(4) 0.014(4) 0.038(4) 0.013(3) -0.007(3) -0.007(3)
C20 0.031(4) 0.028(4) 0.042(4) 0.004(3) -0.020(3) 0.004(3)
N1 0.013(3) 0.012(3) 0.040(3) 0.004(2) -0.015(2) 0.003(2)
N2 0.018(3) 0.014(3) 0.039(3) 0.012(2) -0.018(3) -0.004(2)
N3 0.025(3) 0.007(3) 0.040(3) 0.008(2) -0.024(3) -0.004(2)
N4 0.014(3) 0.019(3) 0.036(3) 0.010(3) -0.014(2) -0.004(2)
N5 0.023(3) 0.027(3) 0.038(3) 0.003(3) -0.016(3) -0.004(3)
N6 0.020(3) 0.021(3) 0.036(3) 0.002(3) -0.015(3) -0.002(2)
N7 0.019(3) 0.024(3) 0.029(3) 0.011(2) -0.013(2) -0.008(2)
N8 0.015(3) 0.017(3) 0.034(3) 0.003(2) -0.011(2) 0.000(2)
N9 0.015(3) 0.018(3) 0.038(3) -0.002(3) -0.010(2) -0.003(2)
N10 0.012(3) 0.025(3) 0.050(4) -0.009(3) -0.016(3) 0.000(2)
N11 0.019(3) 0.020(3) 0.031(3) 0.002(2) -0.014(2) -0.001(2)
N12 0.010(3) 0.020(3) 0.039(3) -0.003(2) -0.016(2) -0.001(2)
O1 0.020(3) 0.031(3) 0.054(3) 0.004(2) -0.017(2) -0.010(2)
O2 0.022(3) 0.055(4) 0.055(3) -0.002(3) -0.020(3) -0.008(3)
O3 0.020(3) 0.030(3) 0.072(4) -0.006(3) -0.026(3) -0.004(2)
O4 0.027(3) 0.037(3) 0.050(3) -0.004(3) -0.022(3) -0.006(2)
O5 0.027(3) 0.028(3) 0.047(3) 0.005(2) -0.019(2) -0.015(2)
O6 0.019(2) 0.022(3) 0.054(3) -0.001(2) -0.015(2) -0.009(2)

loop_
_atom_type_symbol
_atom_type_description
_atom_type_scat_dispersion_real
_atom_type_scat_dispersion_imag
_atom_type_scat_source
C C 0.0033 0.0016 'International Tables Vol C Tables 4.2.6.8 and 6.1.1.4'
H H 0.0000 0.0000 'International Tables Vol C Tables 4.2.6.8 and 6.1.1.4'
N N 0.0061 0.0033 'International Tables Vol C Tables 4.2.6.8 and 6.1.1.4'
O O 0.0106 0.0060 'International Tables Vol C Tables 4.2.6.8 and 6.1.1.4'
Cl Cl 0.1484 0.1585 'International Tables Vol C Tables 4.2.6.8 and 6.1.1.4'
Li Li -0.0003 0.0001 'International Tables Vol C Tables 4.2.6.8 and 6.1.1.4'

loop_
_geom_angle_atom_site_label_1
_geom_angle_atom_site_label_2
_geom_angle_atom_site_label_3
_geom_angle
_geom_angle_site_symmetry_1
_geom_angle_site_symmetry_3
O2W Li1 O3 115.4(8) 1_455 .
O2W Li1 O3W 115.4(8) 1_455 .
O3 Li1 O3W 95.5(7) . .
O2W Li1 O1W 109.8(7) 1_455 .
O3 Li1 O1W 105.4(7) . .
O3W Li1 O1W 114.4(9) . .
O1 C1 N1 126.2(6) . .
O1 C1 N2 125.2(6) . .
N1 C1 N2 108.6(5) . .
N1 C2 N3 113.1(6) . .
N1 C2 C19 112.0(6) . .
N3 C2 C19 110.8(5) . .
N1 C2 C3 103.2(5) . .
N3 C2 C3 102.2(5) . .
C19 C2 C3 114.9(6) . .
N4 C3 N2 112.6(6) . .
N4 C3 C20 111.5(6) . .
N2 C3 C20 112.3(6) . .
N4 C3 C2 102.8(5) . .
N2 C3 C2 102.0(5) . .
C20 C3 C2 115.0(6) . .
O4 C4 N4 126.0(6) . .
O4 C4 N3 124.5(7) . .
N4 C4 N3 109.5(6) . .
N5 C5 N2 115.2(6) . .
N5 C5 H5A 108.5 . .
N2 C5 H5A 108.5 . .
N5 C5 H5B 108.5 . .
N2 C5 H5B 108.5 . .
H5A C5 H5B 107.5 . .
N7 C6 N4 113.7(6) . .
N7 C6 H6A 108.8 . .
N4 C6 H6A 108.8 . .
N7 C6 H6B 108.8 . .
N4 C6 H6B 108.8 . .
H6A C6 H6B 107.7 . .
O2 C7 N6 126.7(7) . .
O2 C7 N5 124.8(7) . .
N6 C7 N5 108.5(6) . .
N7 C8 N5 114.1(6) . .
N7 C8 C9 103.5(5) . .
N5 C8 C9 102.6(5) . .
N7 C8 H8 112.0 . .
N5 C8 H8 112.0 . .
C9 C8 H8 112.0 . .
N6 C9 N8 115.3(6) . .
N6 C9 C8 103.5(5) . .
N8 C9 C8 103.7(5) . .
N6 C9 H9 111.3 . .
N8 C9 H9 111.3 . .
C8 C9 H9 111.3 . .
O5 C10 N7 125.8(6) . .
O5 C10 N8 124.9(7) . .
N7 C10 N8 109.3(6) . .
N9 C11 N6 113.9(5) . .
N9 C11 H11A 108.8 . .
N6 C11 H11A 108.8 . .
N9 C11 H11B 108.8 . .
N6 C11 H11B 108.8 . .
H11A C11 H11B 107.7 . .
N8 C12 N11 113.7(5) . .
N8 C12 H12A 108.8 . .
N11 C12 H12A 108.8 . .
N8 C12 H12B 108.8 . .
N11 C12 H12B 108.8 . .
H12A C12 H12B 107.7 . .
O3 C13 N10 125.4(7) . .
O3 C13 N9 123.6(7) . .
N10 C13 N9 111.0(6) . .
N9 C14 N11 113.2(5) . .
N9 C14 C15 104.0(5) . .
N11 C14 C15 103.2(5) . .
N9 C14 H14 112.0 . .
N11 C14 H14 112.0 . .
C15 C14 H14 112.0 . .
N12 C15 N10 112.0(5) . .
N12 C15 C14 103.9(5) . .
N10 C15 C14 102.3(5) . .
N12 C15 H15 112.6 . .
N10 C15 H15 112.6 . .
C14 C15 H15 112.6 . .
O6 C16 N11 125.7(7) . .
O6 C16 N12 125.1(7) . .
N11 C16 N12 109.2(6) . .
N10 C17 N3 114.9(6) . 2_566
N10 C17 H17A 108.6 . .
N3 C17 H17A 108.6 2_566 .
N10 C17 H17B 108.6 . .
N3 C17 H17B 108.6 2_566 .
H17A C17 H17B 107.5 . .
N12 C18 N1 113.9(6) . 2_566
N12 C18 H18A 108.8 . .
N1 C18 H18A 108.8 2_566 .
N12 C18 H18B 108.8 . .
N1 C18 H18B 108.8 2_566 .
H18A C18 H18B 107.7 . .
C2 C19 H19A 109.5 . .
C2 C19 H19B 109.5 . .
H19A C19 H19B 109.5 . .
C2 C19 H19C 109.5 . .
H19A C19 H19C 109.5 . .
H19B C19 H19C 109.5 . .
C3 C20 H20A 109.5 . .
C3 C20 H20B 109.5 . .
H20A C20 H20B 109.5 . .
C3 C20 H20C 109.5 . .
H20A C20 H20C 109.5 . .
H20B C20 H20C 109.5 . .
C1 N1 C2 113.2(5) . .
C1 N1 C18 120.3(5) . 2_566
C2 N1 C18 126.1(5) . 2_566
C1 N2 C5 119.9(5) . .
C1 N2 C3 111.8(5) . .
C5 N2 C3 124.9(6) . .
C4 N3 C17 122.4(6) . 2_566
C4 N3 C2 111.6(5) . .
C17 N3 C2 124.3(6) 2_566 .
C4 N4 C3 112.9(5) . .
C4 N4 C6 121.4(6) . .
C3 N4 C6 124.7(6) . .
C7 N5 C5 125.4(6) . .
C7 N5 C8 112.0(6) . .
C5 N5 C8 122.3(6) . .
C7 N6 C9 113.3(6) . .
C7 N6 C11 123.4(6) . .
C9 N6 C11 123.4(6) . .
C10 N7 C6 122.4(6) . .
C10 N7 C8 111.7(5) . .
C6 N7 C8 122.8(6) . .
C10 N8 C12 121.0(6) . .
C10 N8 C9 111.4(6) . .
C12 N8 C9 124.2(5) . .
C13 N9 C11 123.6(6) . .
C13 N9 C14 110.9(6) . .
C11 N9 C14 122.6(6) . .
C13 N10 C17 123.9(6) . .
C13 N10 C15 111.7(6) . .
C17 N10 C15 123.1(6) . .
C16 N11 C12 124.1(6) . .
C16 N11 C14 111.8(6) . .
C12 N11 C14 123.3(6) . .
C16 N12 C18 123.7(5) . .
C16 N12 C15 111.5(6) . .
C18 N12 C15 122.5(6) . .
C13 O3 Li1 139.6(7) . .

loop_
_geom_bond_atom_site_label_1
_geom_bond_atom_site_label_2
_geom_bond_distance
_geom_bond_site_symmetry_2
O1W Li1 1.946(16) .
O2W Li1 1.897(16) 1_655
O3W Li1 1.939(17) .
Li1 O2W 1.897(16) 1_455
Li1 O3 1.921(14) .
C1 O1 1.228(8) .
C1 N1 1.371(9) .
C1 N2 1.390(9) .
C2 N1 1.443(8) .
C2 N3 1.475(9) .
C2 C19 1.536(10) .
C2 C3 1.590(9) .
C3 N4 1.447(9) .
C3 N2 1.478(8) .
C3 C20 1.500(11) .
C4 O4 1.227(9) .
C4 N4 1.363(9) .
C4 N3 1.375(9) .
C5 N5 1.430(9) .
C5 N2 1.453(8) .
C5 H5A 0.9800 .
C5 H5B 0.9800 .
C6 N7 1.440(9) .
C6 N4 1.462(8) .
C6 H6A 0.9800 .
C6 H6B 0.9800 .
C7 O2 1.226(9) .
C7 N6 1.351(9) .
C7 N5 1.371(9) .
C8 N7 1.454(8) .
C8 N5 1.458(9) .
C8 C9 1.556(10) .
C8 H8 0.9900 .
C9 N6 1.432(8) .
C9 N8 1.454(9) .
C9 H9 0.9900 .
C10 O5 1.227(9) .
C10 N7 1.370(10) .
C10 N8 1.377(9) .
C11 N9 1.439(10) .
C11 N6 1.450(9) .
C11 H11A 0.9800 .
C11 H11B 0.9800 .
C12 N8 1.438(9) .
C12 N11 1.445(9) .
C12 H12A 0.9800 .
C12 H12B 0.9800 .
C13 O3 1.244(9) .
C13 N10 1.330(10) .
C13 N9 1.361(9) .
C14 N9 1.454(9) .
C14 N11 1.462(8) .
C14 C15 1.551(10) .
C14 H14 0.9900 .
C15 N12 1.452(8) .
C15 N10 1.479(8) .
C15 H15 0.9900 .
C16 O6 1.238(8) .
C16 N11 1.365(9) .
C16 N12 1.375(9) .
C17 N10 1.416(9) .
C17 N3 1.455(9) 2_566
C17 H17A 0.9800 .
C17 H17B 0.9800 .
C18 N12 1.439(9) .
C18 N1 1.473(8) 2_566
C18 H18A 0.9800 .
C18 H18B 0.9800 .
C19 H19A 0.9700 .
C19 H19B 0.9700 .
C19 H19C 0.9700 .
C20 H20A 0.9700 .
C20 H20B 0.9700 .
C20 H20C 0.9700 .
N1 C18 1.473(8) 2_566
N3 C17 1.455(9) 2_566

loop_
_platon_squeeze_void_nr
_platon_squeeze_void_average_x
_platon_squeeze_void_average_y
_platon_squeeze_void_average_z
_platon_squeeze_void_volume
_platon_squeeze_void_count_electrons
_platon_squeeze_void_content
1 -0.050 0.500 0.500 220 84 ' '
2 0.500 1.000 0.500 50 22 ' '
